data_4100887
loop_
_publ_author_name
'Fairchild, Robert M.'
'Holman, K. Travis'

_publ_section_title
;
 Selective anion encapsulation by a metalated cryptophane with a
 pi-acidic interior.
;
_journal_issue 47
_journal_name_full 'Journal of the American Chemical Society'
_journal_page_first 16364
_journal_page_last 16365
_journal_paper_doi 10.1021/ja055560i
_journal_volume 127
_journal_year 2005
_chemical_formula_sum 'C142.67 H227 F36 N25.67 O63.33 Ru6 Sb6'
_chemical_formula_weight 5336.09
_chemical_name_systematic
; 
 ? 
;
_space_group_IT_number 148
_symmetry_cell_setting trigonal
_symmetry_space_group_name_Hall '-R 3'
_symmetry_space_group_name_H-M 'R -3 :H'
_atom_sites_solution_hydrogens geom
_atom_sites_solution_primary direct
_atom_sites_solution_secondary difmap
_audit_creation_method SHELXL-97
_cell_angle_alpha 90.00
_cell_angle_beta 90.00
_cell_angle_gamma 120.00
_cell_formula_units_Z 3
_cell_length_a 19.3059(19)
_cell_length_b 19.3059(19)
_cell_length_c 47.475(9)
_cell_measurement_temperature 173(2)
_cell_volume 15324(4)
_computing_cell_refinement 'SAINT, Bruker'
_computing_data_collection 'SMART, Bruker'
_computing_data_reduction 'SAINT, Bruker'
_computing_molecular_graphics 'X-SEED, L.Barbour (1999); http://x-seed.net/'
_computing_structure_refinement 'SHELXL-97 (Sheldrick, 1997)'
_computing_structure_solution 'SHELXS-97 (Sheldrick, 1990)'
_diffrn_ambient_temperature 173(2)
_diffrn_measured_fraction_theta_full 0.939
_diffrn_measured_fraction_theta_max 0.939
_diffrn_measurement_device_type 'SMART 1000 platform CCD, Bruker'
_diffrn_measurement_method 'omega scans'
_diffrn_radiation_monochromator graphite
_diffrn_radiation_source 'fine-focus sealed tube'
_diffrn_radiation_type MoK\a
_diffrn_radiation_wavelength 0.71073
_diffrn_reflns_av_R_equivalents 0.0525
_diffrn_reflns_av_sigmaI/netI 0.0587
_diffrn_reflns_limit_h_max 22
_diffrn_reflns_limit_h_min -18
_diffrn_reflns_limit_k_max 19
_diffrn_reflns_limit_k_min -22
_diffrn_reflns_limit_l_max 56
_diffrn_reflns_limit_l_min -56
_diffrn_reflns_number 20842
_diffrn_reflns_theta_full 24.99
_diffrn_reflns_theta_max 24.99
_diffrn_reflns_theta_min 1.29
_exptl_absorpt_coefficient_mu 1.326
_exptl_absorpt_correction_T_max 0.8258
_exptl_absorpt_correction_T_min 0.7590
_exptl_absorpt_correction_type multi-scan
_exptl_absorpt_process_details 'SADABS, G. Sheldrick (1999)'
_exptl_crystal_colour colorless
_exptl_crystal_density_diffrn 1.735
_exptl_crystal_density_method 'not measured'
_exptl_crystal_description prism
_exptl_crystal_F_000 7990
_exptl_crystal_size_max 0.22
_exptl_crystal_size_mid 0.17
_exptl_crystal_size_min 0.15
_refine_diff_density_max 0.647
_refine_diff_density_min -0.671
_refine_diff_density_rms 0.099
_refine_ls_extinction_method none
_refine_ls_goodness_of_fit_ref 0.951
_refine_ls_hydrogen_treatment mixed
_refine_ls_matrix_type full
_refine_ls_number_parameters 307
_refine_ls_number_reflns 5619
_refine_ls_number_restraints 120
_refine_ls_restrained_S_all 0.960
_refine_ls_R_factor_all 0.0665
_refine_ls_R_factor_gt 0.0533
_refine_ls_shift/su_max 0.003
_refine_ls_shift/su_mean 0.000
_refine_ls_structure_factor_coef Fsqd
_refine_ls_weighting_details 'calc w=1/[\s^2^(Fo^2^)+(0.1059P)^2^+0.0000P] where P=(Fo^2^+2Fc^2^)/3'
_refine_ls_weighting_scheme calc
_refine_ls_wR_factor_gt 0.1481
_refine_ls_wR_factor_ref 0.1542
_reflns_number_gt 3973
_reflns_number_total 5619
_reflns_threshold_expression >2sigma(I)
_cod_data_source_file ja055560isi20050815_120314.cif
_cod_data_source_block c:\travis\xray\crypto~1\04190\squeeze2
_cod_depositor_comments
;
The following automatic conversions were performed:
'_atom_site_symetry_multiplicity' tag replaced with
'_atom_site_symmetry_multiplicity'.

Automatic conversion script
Id: cif_correct_tags 1440 2010-10-19 06:21:57Z saulius 
;
_cod_original_sg_symbol_H-M R-3
_cod_database_code 4100887

loop_
_symmetry_equiv_pos_as_xyz
'x, y, z'
'-y, x-y, z'
'-x+y, -x, z'
'x+2/3, y+1/3, z+1/3'
'-y+2/3, x-y+1/3, z+1/3'
'-x+y+2/3, -x+1/3, z+1/3'
'x+1/3, y+2/3, z+2/3'
'-y+1/3, x-y+2/3, z+2/3'
'-x+y+1/3, -x+2/3, z+2/3'
'-x, -y, -z'
'y, -x+y, -z'
'x-y, x, -z'
'-x+2/3, -y+1/3, -z+1/3'
'y+2/3, -x+y+1/3, -z+1/3'
'x-y+2/3, x+1/3, -z+1/3'
'-x+1/3, -y+2/3, -z+2/3'
'y+1/3, -x+y+2/3, -z+2/3'
'x-y+1/3, x+2/3, -z+2/3'

loop_
_atom_site_label
_atom_site_type_symbol
_atom_site_fract_x
_atom_site_fract_y
_atom_site_fract_z
_atom_site_U_iso_or_equiv
_atom_site_adp_type
_atom_site_occupancy
_atom_site_symmetry_multiplicity
_atom_site_calc_flag
_atom_site_refinement_flags
_atom_site_disorder_assembly
_atom_site_disorder_group
Sb1 Sb 0.3333 0.6667 0.1667 0.0355(2) Uani 1 6 d S . .
Ru2 Ru 0.56527(2) 0.78264(2) 0.262374(6) 0.03728(17) Uani 1 1 d . A .
F1 F 0.283(3) 0.729(3) 0.1632(2) 0.158(17) Uani 0.33 1 d P . .
F7 F 0.252(2) 0.673(3) 0.1644(8) 0.149(11) Uani 0.33 1 d P . .
F8 F 0.3333 0.6667 0.20567(9) 0.0625(15) Uani 1 3 d S . .
O6 O 0.6050(2) 0.8700(2) 0.19892(6) 0.0467(8) Uani 1 1 d . . .
O7 O 0.6046(2) 0.7350(2) 0.19893(6) 0.0455(8) Uani 1 1 d . . .
C6 C 0.6026(5) 0.6596(4) 0.19725(15) 0.077(2) Uani 1 1 d . . .
H6A H 0.5470 0.6142 0.1977 0.092 Uiso 1 1 calc R . .
H6B H 0.6333 0.6535 0.2128 0.092 Uiso 1 1 calc R . .
C7 C 0.5994(5) 0.9408(4) 0.19647(15) 0.077(2) Uani 1 1 d . . .
H7A H 0.6271 0.9783 0.2122 0.093 Uiso 1 1 calc R . .
H7B H 0.5429 0.9281 0.1959 0.093 Uiso 1 1 calc R . .
C9 C 0.3866(3) 0.6133(3) 0.26988(8) 0.0385(11) Uani 1 1 d . . .
H9A H 0.3684 0.6315 0.2863 0.046 Uiso 1 1 calc R A .
H9B H 0.4144 0.5854 0.2769 0.046 Uiso 1 1 calc R . .
C11 C 0.4437(3) 0.6850(3) 0.25221(8) 0.0361(11) Uani 1 1 d . A .
C13 C 0.4438(3) 0.7586(3) 0.25220(8) 0.0352(10) Uani 1 1 d . A .
C14 C 0.5518(3) 0.8117(3) 0.21651(8) 0.0361(10) Uani 1 1 d . A .
C15 C 0.5520(3) 0.7404(3) 0.21631(8) 0.0373(11) Uani 1 1 d . A .
C16 C 0.6444(7) 0.6664(6) 0.16703(17) 0.043(2) Uani 0.50 1 d P . .
H16A H 0.6504 0.6185 0.1654 0.052 Uiso 0.50 1 calc PR . .
H16B H 0.6992 0.7130 0.1683 0.052 Uiso 0.50 1 calc PR . .
C18 C 0.4992(3) 0.6768(3) 0.23492(8) 0.0370(11) Uani 1 1 d . . .
H18 H 0.5014 0.6288 0.2356 0.044 Uiso 1 1 calc R A .
C19 C 0.4993(3) 0.8228(3) 0.23491(8) 0.0376(11) Uani 1 1 d . . .
H19 H 0.5016 0.8731 0.2356 0.045 Uiso 1 1 calc R A .
C1A C 0.6040(5) 0.7566(4) 0.30169(16) 0.053(5) Uani 0.50 1 d PGU A 1
C2A C 0.6669(6) 0.7836(6) 0.2816(2) 0.047(4) Uani 0.50 1 d PGU A 1
C3A C 0.6894(5) 0.8634(6) 0.27413(17) 0.051(4) Uani 0.50 1 d PGU A 1
C4A C 0.6405(7) 0.8856(4) 0.2895(2) 0.057(4) Uani 0.50 1 d PGU A 1
C5A C 0.5877(5) 0.8196(7) 0.30657(19) 0.039(3) Uani 0.50 1 d PGU A 1
C6A C 0.5654(10) 0.6713(5) 0.3136(3) 0.123(7) Uani 0.50 1 d PGU A 1
H6A1 H 0.5336 0.6672 0.3302 0.185 Uiso 0.50 1 calc PR A 1
H6A2 H 0.6073 0.6592 0.3188 0.185 Uiso 0.50 1 calc PR A 1
H6A3 H 0.5306 0.6332 0.2992 0.185 Uiso 0.50 1 calc PR A 1
C7A C 0.7176(12) 0.7528(14) 0.2684(5) 0.118(6) Uani 0.50 1 d PU A 1
H7A1 H 0.7742 0.7900 0.2724 0.178 Uiso 0.50 1 calc PR A 1
H7A2 H 0.7090 0.7482 0.2479 0.178 Uiso 0.50 1 calc PR A 1
H7A3 H 0.7025 0.7001 0.2762 0.178 Uiso 0.50 1 calc PR A 1
C8A C 0.7605(12) 0.8892(15) 0.2529(4) 0.128(7) Uani 0.50 1 d PU A 1
H8A1 H 0.7457 0.8474 0.2387 0.193 Uiso 0.50 1 calc PR A 1
H8A2 H 0.8079 0.8969 0.2632 0.193 Uiso 0.50 1 calc PR A 1
H8A3 H 0.7722 0.9393 0.2437 0.193 Uiso 0.50 1 calc PR A 1
C9A C 0.6435(17) 0.9694(15) 0.2900(5) 0.147(8) Uani 0.50 1 d PU A 1
H9A1 H 0.6127 0.9723 0.2741 0.221 Uiso 0.50 1 calc PR A 1
H9A2 H 0.6992 1.0127 0.2885 0.221 Uiso 0.50 1 calc PR A 1
H9A3 H 0.6205 0.9749 0.3077 0.221 Uiso 0.50 1 calc PR A 1
C10A C 0.5246(9) 0.8090(13) 0.3276(3) 0.089(5) Uani 0.50 1 d PU A 1
H10A H 0.4750 0.7590 0.3236 0.133 Uiso 0.50 1 calc PR A 1
H10B H 0.5150 0.8541 0.3262 0.133 Uiso 0.50 1 calc PR A 1
H10C H 0.5429 0.8069 0.3466 0.133 Uiso 0.50 1 calc PR A 1
C1B C 0.5870(5) 0.7707(7) 0.30671(19) 0.045(4) Uani 0.50 1 d PGU A 2
C2B C 0.6079(7) 0.8510(7) 0.3009(2) 0.052(4) Uani 0.50 1 d PGU A 2
C3B C 0.6710(7) 0.8824(4) 0.2809(2) 0.059(5) Uani 0.50 1 d PGU A 2
C4B C 0.6892(4) 0.8215(6) 0.27434(15) 0.044(4) Uani 0.50 1 d PGU A 2
C5B C 0.6373(6) 0.7525(4) 0.2903(2) 0.051(4) Uani 0.50 1 d PGU A 2
C6B C 0.7565(8) 0.8191(13) 0.2549(3) 0.124(7) Uani 0.50 1 d PGU A 2
H6B1 H 0.7991 0.8217 0.2668 0.187 Uiso 0.50 1 calc PR A 2
H6B2 H 0.7791 0.8649 0.2420 0.187 Uiso 0.50 1 calc PR A 2
H6B3 H 0.7322 0.7694 0.2440 0.187 Uiso 0.50 1 calc PR A 2
C7B C 0.6381(16) 0.6747(14) 0.2929(5) 0.143(8) Uani 0.50 1 d PU A 2
H7B1 H 0.6747 0.6794 0.3081 0.214 Uiso 0.50 1 calc PR A 2
H7B2 H 0.6561 0.6631 0.2751 0.214 Uiso 0.50 1 calc PR A 2
H7B3 H 0.5841 0.6311 0.2973 0.214 Uiso 0.50 1 calc PR A 2
C8B C 0.5188(11) 0.7194(13) 0.3292(3) 0.125(7) Uani 0.50 1 d PU A 2
H8B1 H 0.4690 0.7177 0.3237 0.187 Uiso 0.50 1 calc PR A 2
H8B2 H 0.5354 0.7441 0.3478 0.187 Uiso 0.50 1 calc PR A 2
H8B3 H 0.5100 0.6648 0.3299 0.187 Uiso 0.50 1 calc PR A 2
C9B C 0.5557(11) 0.8806(13) 0.3163(4) 0.099(5) Uani 0.50 1 d PU A 2
H9B1 H 0.4998 0.8478 0.3104 0.149 Uiso 0.50 1 calc PR A 2
H9B2 H 0.5750 0.9366 0.3113 0.149 Uiso 0.50 1 calc PR A 2
H9B3 H 0.5596 0.8760 0.3367 0.149 Uiso 0.50 1 calc PR A 2
C10B C 0.7187(12) 0.9659(13) 0.2675(4) 0.128(7) Uani 0.50 1 d PU A 2
H10D H 0.7028 1.0019 0.2762 0.192 Uiso 0.50 1 calc PR A 2
H10E H 0.7076 0.9621 0.2473 0.192 Uiso 0.50 1 calc PR A 2
H10F H 0.7760 0.9870 0.2705 0.192 Uiso 0.50 1 calc PR A 2

loop_
_atom_site_aniso_label
_atom_site_aniso_U_11
_atom_site_aniso_U_22
_atom_site_aniso_U_33
_atom_site_aniso_U_23
_atom_site_aniso_U_13
_atom_site_aniso_U_12
Sb1 0.0441(3) 0.0441(3) 0.0182(3) 0.000 0.000 0.02206(16)
Ru2 0.0402(3) 0.0487(3) 0.0200(2) -0.00276(14) -0.00537(13) 0.0201(2)
F1 0.37(5) 0.31(4) 0.016(5) 0.000(15) 0.004(16) 0.34(4)
F7 0.16(3) 0.22(3) 0.137(18) -0.121(18) -0.067(16) 0.14(3)
F8 0.085(3) 0.085(3) 0.018(2) 0.000 0.000 0.0424(13)
O6 0.050(2) 0.050(2) 0.0359(16) 0.0101(14) 0.0100(14) 0.0223(18)
O7 0.049(2) 0.051(2) 0.0379(17) -0.0018(14) 0.0072(14) 0.0262(18)
C6 0.086(5) 0.076(5) 0.092(5) 0.025(4) 0.045(4) 0.058(4)
C7 0.088(5) 0.052(4) 0.088(4) 0.029(3) 0.049(4) 0.032(4)
C9 0.047(3) 0.048(3) 0.0204(18) -0.0015(17) 0.0002(17) 0.024(2)
C11 0.041(3) 0.043(3) 0.0183(18) -0.0009(17) -0.0044(17) 0.017(2)
C13 0.037(3) 0.048(3) 0.0196(18) -0.0008(17) -0.0022(16) 0.020(2)
C14 0.038(3) 0.048(3) 0.0206(19) 0.0014(17) -0.0024(16) 0.020(2)
C15 0.037(3) 0.050(3) 0.0194(19) -0.0042(17) -0.0022(16) 0.018(2)
C16 0.051(6) 0.034(6) 0.036(5) -0.008(4) 0.000(4) 0.016(5)
C18 0.041(3) 0.046(3) 0.0191(18) -0.0039(17) -0.0067(17) 0.017(2)
C19 0.046(3) 0.047(3) 0.0189(18) -0.0019(17) -0.0061(17) 0.023(2)
C1A 0.058(9) 0.058(8) 0.031(6) 0.000(6) -0.023(6) 0.020(7)
C2A 0.040(8) 0.042(8) 0.050(8) -0.005(6) -0.012(6) 0.015(7)
C3A 0.041(7) 0.054(9) 0.039(6) 0.004(7) -0.008(5) 0.008(7)
C4A 0.057(9) 0.064(9) 0.056(8) -0.019(7) -0.025(7) 0.034(7)
C5A 0.039(6) 0.040(8) 0.021(5) -0.008(5) -0.004(4) 0.007(6)
C6A 0.123(12) 0.105(11) 0.092(9) 0.026(8) -0.059(8) 0.020(9)
C7A 0.097(11) 0.123(12) 0.121(11) -0.029(9) -0.023(9) 0.045(9)
C8A 0.099(11) 0.156(14) 0.088(10) 0.009(9) -0.020(8) 0.032(9)
C9A 0.170(14) 0.132(13) 0.145(13) -0.024(10) -0.033(11) 0.079(11)
C10A 0.065(8) 0.143(12) 0.058(7) -0.041(8) -0.018(6) 0.052(8)
C1B 0.041(6) 0.065(9) 0.032(6) 0.008(6) -0.003(4) 0.029(7)
C2B 0.055(8) 0.060(10) 0.037(7) -0.011(7) -0.012(6) 0.026(7)
C3B 0.060(9) 0.052(8) 0.063(9) -0.002(6) -0.024(7) 0.028(7)
C4B 0.033(7) 0.062(9) 0.030(5) 0.004(7) -0.003(4) 0.018(7)
C5B 0.049(8) 0.046(8) 0.048(7) -0.003(6) -0.014(6) 0.016(6)
C6B 0.103(12) 0.149(14) 0.112(11) -0.006(10) 0.004(9) 0.056(10)
C7B 0.144(13) 0.141(14) 0.158(13) -0.002(10) -0.056(11) 0.082(11)
C8B 0.103(11) 0.146(13) 0.062(8) 0.029(8) -0.038(7) 0.014(9)
C9B 0.105(10) 0.123(11) 0.087(9) -0.053(8) -0.041(7) 0.069(9)
C10B 0.105(11) 0.120(12) 0.122(11) 0.029(9) -0.046(9) 0.029(9)

loop_
_atom_type_symbol
_atom_type_description
_atom_type_scat_dispersion_real
_atom_type_scat_dispersion_imag
_atom_type_scat_source
C C 0.0033 0.0016 'International Tables Vol C Tables 4.2.6.8 and 6.1.1.4'
H H 0.0000 0.0000 'International Tables Vol C Tables 4.2.6.8 and 6.1.1.4'
N N 0.0061 0.0033 'International Tables Vol C Tables 4.2.6.8 and 6.1.1.4'
O O 0.0106 0.0060 'International Tables Vol C Tables 4.2.6.8 and 6.1.1.4'
F F 0.0171 0.0103 'International Tables Vol C Tables 4.2.6.8 and 6.1.1.4'
Ru Ru -1.2594 0.8363 'International Tables Vol C Tables 4.2.6.8 and 6.1.1.4'
Sb Sb -0.5866 1.5461 'International Tables Vol C Tables 4.2.6.8 and 6.1.1.4'

loop_
_geom_angle_atom_site_label_1
_geom_angle_atom_site_label_2
_geom_angle_atom_site_label_3
_geom_angle
_geom_angle_site_symmetry_1
_geom_angle_site_symmetry_3
F7 Sb1 F7 60.4(3) . 14_455
F7 Sb1 F7 60.4(3) . 15
F7 Sb1 F7 119.6(3) 14_455 15
F7 Sb1 F7 119.6(3) . 3_565
F7 Sb1 F7 60.4(3) 14_455 3_565
F7 Sb1 F7 179.995(5) 15 3_565
F7 Sb1 F7 179.995(17) . 13_565
F7 Sb1 F7 119.6(3) 14_455 13_565
F7 Sb1 F7 119.6(3) 15 13_565
F7 Sb1 F7 60.4(3) 3_565 13_565
F7 Sb1 F7 119.6(3) . 2_665
F7 Sb1 F7 179.995(4) 14_455 2_665
F7 Sb1 F7 60.4(3) 15 2_665
F7 Sb1 F7 119.6(3) 3_565 2_665
F7 Sb1 F7 60.4(3) 13_565 2_665
F7 Sb1 F8 93.7(13) . .
F7 Sb1 F8 86.2(13) 14_455 .
F7 Sb1 F8 86.2(13) 15 .
F7 Sb1 F8 93.7(13) 3_565 .
F7 Sb1 F8 86.2(13) 13_565 .
F7 Sb1 F8 93.7(13) 2_665 .
F7 Sb1 F8 86.2(13) . 13_565
F7 Sb1 F8 93.7(13) 14_455 13_565
F7 Sb1 F8 93.8(13) 15 13_565
F7 Sb1 F8 86.3(13) 3_565 13_565
F7 Sb1 F8 93.8(13) 13_565 13_565
F7 Sb1 F8 86.3(13) 2_665 13_565
F8 Sb1 F8 180.0 . 13_565
F7 Sb1 F1 29.5(15) . .
F7 Sb1 F1 31.6(16) 14_455 .
F7 Sb1 F1 89.9(14) 15 .
F7 Sb1 F1 90.1(14) 3_565 .
F7 Sb1 F1 150.5(15) 13_565 .
F7 Sb1 F1 148.4(16) 2_665 .
F8 Sb1 F1 95.0(3) . .
F8 Sb1 F1 85.0(3) 13_565 .
F7 Sb1 F1 31.6(16) . 15
F7 Sb1 F1 90.1(13) 14_455 15
F7 Sb1 F1 29.5(15) 15 15
F7 Sb1 F1 150.5(15) 3_565 15
F7 Sb1 F1 148.4(16) 13_565 15
F7 Sb1 F1 89.9(14) 2_665 15
F8 Sb1 F1 85.0(3) . 15
F8 Sb1 F1 95.0(3) 13_565 15
F1 Sb1 F1 60.75(10) . 15
F7 Sb1 F1 89.9(13) . 14_455
F7 Sb1 F1 29.5(15) 14_455 14_455
F7 Sb1 F1 148.4(16) 15 14_455
F7 Sb1 F1 31.6(16) 3_565 14_455
F7 Sb1 F1 90.1(14) 13_565 14_455
F7 Sb1 F1 150.5(15) 2_665 14_455
F8 Sb1 F1 85.0(3) . 14_455
F8 Sb1 F1 95.0(3) 13_565 14_455
F1 Sb1 F1 60.75(10) . 14_455
F1 Sb1 F1 119.24(10) 15 14_455
F7 Sb1 F1 150.5(15) . 13_565
F7 Sb1 F1 148.4(16) 14_455 13_565
F7 Sb1 F1 90.1(14) 15 13_565
F7 Sb1 F1 89.9(14) 3_565 13_565
F7 Sb1 F1 29.5(15) 13_565 13_565
F7 Sb1 F1 31.6(16) 2_665 13_565
F8 Sb1 F1 85.0(3) . 13_565
F8 Sb1 F1 95.0(3) 13_565 13_565
F1 Sb1 F1 179.996(17) . 13_565
F1 Sb1 F1 119.24(10) 15 13_565
F1 Sb1 F1 119.25(11) 14_455 13_565
C2A Ru2 C1A 38.41(12) . .
C2A Ru2 C2B 64.5(3) . .
C1A Ru2 C2B 48.8(3) . .
C2A Ru2 C3B 51.2(3) . .
C1A Ru2 C3B 64.8(3) . .
C2B Ru2 C3B 38.21(19) . .
C2A Ru2 C3A 38.25(15) . .
C1A Ru2 C3A 63.92(18) . .
C2B Ru2 C3A 53.2(3) . .
C3B Ru2 C3A 18.6(3) . .
C2A Ru2 C1B 50.9(3) . .
C1A Ru2 C1B 15.2(3) . .
C2B Ru2 C1B 38.14(16) . .
C3B Ru2 C1B 63.7(2) . .
C3A Ru2 C1B 68.1(3) . .
C2A Ru2 C5A 63.85(16) . .
C1A Ru2 C5A 38.09(13) . .
C2B Ru2 C5A 15.7(3) . .
C3B Ru2 C5A 51.5(3) . .
C3A Ru2 C5A 63.48(18) . .
C1B Ru2 C5A 24.8(3) . .
C2A Ru2 C4B 19.2(2) . .
C1A Ru2 C4B 53.9(2) . .
C2B Ru2 C4B 63.6(2) . .
C3B Ru2 C4B 37.95(14) . .
C3A Ru2 C4B 21.2(3) . .
C1B Ru2 C4B 63.36(17) . .
C5A Ru2 C4B 68.6(3) . .
C2A Ru2 C5B 18.9(3) . .
C1A Ru2 C5B 23.1(3) . .
C2B Ru2 C5B 63.53(19) . .
C3B Ru2 C5B 63.41(17) . .
C3A Ru2 C5B 54.6(2) . .
C1B Ru2 C5B 37.83(14) . .
C5A Ru2 C5B 57.4(3) . .
C4B Ru2 C5B 37.72(12) . .
C2A Ru2 C4A 63.68(18) . .
C1A Ru2 C4A 63.58(18) . .
C2B Ru2 C4A 22.3(3) . .
C3B Ru2 C4A 19.6(3) . .
C3A Ru2 C4A 37.85(13) . .
C1B Ru2 C4A 56.9(3) . .
C5A Ru2 C4A 37.76(15) . .
C4B Ru2 C4A 54.9(3) . .
C5B Ru2 C4A 70.6(3) . .
C2A Ru2 C13 164.2(3) . .
C1A Ru2 C13 126.6(3) . .
C2B Ru2 C13 110.7(3) . .
C3B Ru2 C13 134.8(3) . .
C3A Ru2 C13 151.7(3) . .
C1B Ru2 C13 115.5(2) . .
C5A Ru2 C13 107.2(2) . .
C4B Ru2 C13 172.7(3) . .
C5B Ru2 C13 145.4(3) . .
C4A Ru2 C13 118.1(3) . .
C2A Ru2 C11 132.4(3) . .
C1A Ru2 C11 109.5(2) . .
C2B Ru2 C11 128.6(3) . .
C3B Ru2 C11 166.5(3) . .
C3A Ru2 C11 170.6(3) . .
C1B Ru2 C11 107.4(2) . .
C5A Ru2 C11 116.1(3) . .
C4B Ru2 C11 149.4(3) . .
C5B Ru2 C11 116.7(2) . .
C4A Ru2 C11 147.1(3) . .
C13 Ru2 C11 37.56(18) . .
F7 F1 F7 118(4) . 14_455
F7 F1 Sb1 60(2) . .
F7 F1 Sb1 60(2) 14_455 .
F1 F7 F1 168(4) . 15
F1 F7 Sb1 90(3) . .
F1 F7 Sb1 88(2) 15 .
F1 F7 F7 150(3) . 15
F1 F7 F7 30(2) 15 15
Sb1 F7 F7 59.79(15) . 15
F1 F7 F7 32(3) . 14_455
F1 F7 F7 142(4) 15 14_455
Sb1 F7 F7 59.79(15) . 14_455
F7 F7 F7 118.3(11) 15 14_455
C14 O6 C7 117.0(4) . .
C15 O7 C6 118.0(4) . .
O7 C6 C16 102.0(5) . .
O6 C7 C16 102.0(5) . 15
C11 C9 C13 109.8(3) . 3_565
C18 C11 C13 119.2(4) . .
C18 C11 C9 117.5(4) . .
C13 C11 C9 123.3(4) . .
C18 C11 Ru2 71.5(3) . .
C13 C11 Ru2 71.2(3) . .
C9 C11 Ru2 129.4(3) . .
C11 C13 C19 119.6(4) . .
C11 C13 C9 123.2(4) . 2_665
C19 C13 C9 117.1(4) . 2_665
C11 C13 Ru2 71.3(3) . .
C19 C13 Ru2 71.6(3) . .
C9 C13 Ru2 129.3(3) 2_665 .
O6 C14 C15 116.3(4) . .
O6 C14 C19 123.1(4) . .
C15 C14 C19 120.6(4) . .
O6 C14 Ru2 130.6(3) . .
C15 C14 Ru2 72.9(2) . .
C19 C14 Ru2 68.5(2) . .
O7 C15 C14 117.3(4) . .
O7 C15 C18 123.2(5) . .
C14 C15 C18 119.5(4) . .
O7 C15 Ru2 130.7(3) . .
C14 C15 Ru2 72.2(2) . .
C18 C15 Ru2 68.0(2) . .
C6 C16 C7 123.8(8) . 14_455
C11 C18 C15 120.7(4) . .
C11 C18 Ru2 71.0(3) . .
C15 C18 Ru2 74.8(3) . .
C13 C19 C14 120.1(4) . .
C13 C19 Ru2 70.8(2) . .
C14 C19 Ru2 74.5(3) . .
C5A C1A C2A 108.0 . .
C5A C1A C6A 131.4 . .
C2A C1A C6A 120.5 . .
C5A C1A Ru2 72.0(3) . .
C2A C1A Ru2 70.6(4) . .
C6A C1A Ru2 121.8(3) . .
C1A C2A C3A 108.0 . .
C1A C2A C7A 137.4(11) . .
C3A C2A C7A 114.5(11) . .
C1A C2A Ru2 71.0(3) . .
C3A C2A Ru2 71.8(3) . .
C7A C2A Ru2 125.8(9) . .
C2A C3A C4A 108.0 . .
C2A C3A C8A 104.5(11) . .
C4A C3A C8A 147.4(11) . .
C2A C3A Ru2 70.0(3) . .
C4A C3A Ru2 71.9(4) . .
C8A C3A Ru2 122.5(9) . .
C5A C4A C3A 108.0 . .
C5A C4A C9A 123.4(13) . .
C3A C4A C9A 128.5(13) . .
C5A C4A Ru2 70.7(3) . .
C3A C4A Ru2 70.3(4) . .
C9A C4A Ru2 126.8(10) . .
C4A C5A C1A 108.0 . .
C4A C5A C10A 131.9(12) . .
C1A C5A C10A 120.1(12) . .
C4A C5A Ru2 71.5(3) . .
C1A C5A Ru2 69.9(3) . .
C10A C5A Ru2 125.1(8) . .
C2B C1B C5B 108.0 . .
C2B C1B C8B 120.1(12) . .
C5B C1B C8B 131.9(12) . .
C2B C1B Ru2 70.3(4) . .
C5B C1B Ru2 71.8(3) . .
C8B C1B Ru2 124.6(7) . .
C3B C2B C1B 108.0 . .
C3B C2B C9B 136.7(13) . .
C1B C2B C9B 115.3(13) . .
C3B C2B Ru2 71.2(3) . .
C1B C2B Ru2 71.5(4) . .
C9B C2B Ru2 119.9(9) . .
C4B C3B C2B 108.0 . .
C4B C3B C10B 120.7(13) . .
C2B C3B C10B 131.3(13) . .
C4B C3B Ru2 71.8(4) . .
C2B C3B Ru2 70.6(3) . .
C10B C3B Ru2 124.4(9) . .
C5B C4B C3B 108.0 . .
C5B C4B C6B 118.6 . .
C3B C4B C6B 133.3 . .
C5B C4B Ru2 71.3(4) . .
C3B C4B Ru2 70.2(4) . .
C6B C4B Ru2 126.7(3) . .
C4B C5B C1B 108.0 . .
C4B C5B C7B 128.5(13) . .
C1B C5B C7B 123.2(13) . .
C4B C5B Ru2 71.0(4) . .
C1B C5B Ru2 70.4(3) . .
C7B C5B Ru2 129.4(9) . .

loop_
_geom_bond_atom_site_label_1
_geom_bond_atom_site_label_2
_geom_bond_distance
_geom_bond_site_symmetry_2
Sb1 F7 1.65(3) .
Sb1 F7 1.65(3) 14_455
Sb1 F7 1.65(3) 15
Sb1 F7 1.65(3) 3_565
Sb1 F7 1.65(3) 13_565
Sb1 F7 1.65(3) 2_665
Sb1 F8 1.852(4) .
Sb1 F8 1.852(4) 13_565
Sb1 F1 1.901(13) .
Sb1 F1 1.901(13) 15
Sb1 F1 1.901(13) 14_455
Sb1 F1 1.901(13) 13_565
Ru2 C2A 2.155(9) .
Ru2 C1A 2.162(7) .
Ru2 C2B 2.165(11) .
Ru2 C3B 2.173(11) .
Ru2 C3A 2.179(9) .
Ru2 C1B 2.181(9) .
Ru2 C5A 2.189(9) .
Ru2 C4B 2.194(8) .
Ru2 C5B 2.199(9) .
Ru2 C4A 2.199(9) .
Ru2 C13 2.205(5) .
Ru2 C11 2.206(5) .
F1 F7 0.94(4) .
F1 F7 1.00(5) 14_455
F7 F1 1.00(5) 15
F7 F7 1.66(3) 15
F7 F7 1.66(3) 14_455
O6 C14 1.366(5) .
O6 C7 1.429(7) .
O7 C15 1.352(5) .
O7 C6 1.439(7) .
C6 C16 1.620(10) .
C7 C16 1.643(11) 15
C9 C11 1.520(6) .
C9 C13 1.520(6) 3_565
C11 C18 1.420(6) .
C11 C13 1.420(7) .
C13 C19 1.425(6) .
C13 C9 1.520(6) 2_665
C14 C15 1.379(7) .
C14 C19 1.432(6) .
C15 C18 1.441(6) .
C16 C7 1.643(11) 14_455
C1A C5A 1.4200 .
C1A C2A 1.4200 .
C1A C6A 1.5345 .
C2A C3A 1.4200 .
C2A C7A 1.52(2) .
C3A C4A 1.4200 .
C3A C8A 1.57(2) .
C4A C5A 1.4200 .
C4A C9A 1.59(2) .
C5A C10A 1.506(15) .
C1B C2B 1.4200 .
C1B C5B 1.4200 .
C1B C8B 1.598(18) .
C2B C3B 1.4200 .
C2B C9B 1.564(17) .
C3B C4B 1.4200 .
C3B C10B 1.54(2) .
C4B C5B 1.4200 .
C4B C6B 1.6143 .
C5B C7B 1.52(2) .
